data_4343042
loop_
_publ_author_name
'Wu, Zhi-Lei'
'Dong, Jie'
'Ni, Wei-Yan'
'Zhang, Bo-Wen'
'Cui, Jian-Zhong'
'Zhao, Bin'

_publ_section_title
;
 Unique Chiral Interpenetrating d-f Heterometallic MOFs as Luminescent
 Sensors.
;
_journal_issue 11
_journal_name_full 'Inorganic chemistry'
_journal_page_first 5266
_journal_page_last 5272
_journal_paper_doi 10.1021/acs.inorgchem.5b00240
_journal_volume 54
_journal_year 2015
_chemical_formula_sum 'C24 H16 N3 O9 Tb Zn'
_chemical_formula_weight 714.69
_chemical_name_systematic
; 
 ? 
;
_space_group_IT_number 76
_symmetry_cell_setting tetragonal
_symmetry_space_group_name_Hall 'P 4w'
_symmetry_space_group_name_H-M 'P 41'
_atom_sites_solution_hydrogens geom
_atom_sites_solution_primary direct
_atom_sites_solution_secondary difmap
_audit_creation_method SHELXL-97
_cell_angle_alpha 90.00
_cell_angle_beta 90.00
_cell_angle_gamma 90.00
_cell_formula_units_Z 4
_cell_length_a 12.1822(9)
_cell_length_b 12.1822(9)
_cell_length_c 15.1170(8)
_cell_measurement_temperature 293(2)
_cell_volume 2243.5(3)
_computing_structure_refinement 'SHELXL-97 (Sheldrick, 1997)'
_computing_structure_solution 'SHELXS-97 (Sheldrick, 1990)'
_diffrn_ambient_temperature 293(2)
_diffrn_measured_fraction_theta_full 0.998
_diffrn_measured_fraction_theta_max 0.998
_diffrn_radiation_monochromator graphite
_diffrn_radiation_source 'fine-focus sealed tube'
_diffrn_radiation_type MoK\a
_diffrn_radiation_wavelength 0.71073
_diffrn_reflns_av_R_equivalents 0.0564
_diffrn_reflns_av_sigmaI/netI 0.1310
_diffrn_reflns_limit_h_max 7
_diffrn_reflns_limit_h_min -12
_diffrn_reflns_limit_k_max 9
_diffrn_reflns_limit_k_min -14
_diffrn_reflns_limit_l_max 16
_diffrn_reflns_limit_l_min -18
_diffrn_reflns_number 4566
_diffrn_reflns_theta_full 25.10
_diffrn_reflns_theta_max 25.10
_diffrn_reflns_theta_min 3.17
_exptl_absorpt_coefficient_mu 4.261
_exptl_absorpt_correction_T_max 0.4828
_exptl_absorpt_correction_T_min 0.2805
_exptl_crystal_colour yellow
_exptl_crystal_density_diffrn 2.116
_exptl_crystal_density_method 'not measured'
_exptl_crystal_description needle
_exptl_crystal_F_000 1392
_exptl_crystal_size_max 0.40
_exptl_crystal_size_mid 0.20
_exptl_crystal_size_min 0.20
_refine_diff_density_max 1.322
_refine_diff_density_min -1.275
_refine_diff_density_rms 0.179
_refine_ls_abs_structure_details 'Flack H D (1983), Acta Cryst. A39, 876-881'
_refine_ls_abs_structure_Flack -0.03(3)
_refine_ls_extinction_method none
_refine_ls_goodness_of_fit_ref 0.944
_refine_ls_hydrogen_treatment mixed
_refine_ls_matrix_type full
_refine_ls_number_parameters 316
_refine_ls_number_reflns 3434
_refine_ls_number_restraints 52
_refine_ls_restrained_S_all 0.946
_refine_ls_R_factor_all 0.0672
_refine_ls_R_factor_gt 0.0535
_refine_ls_shift/su_max 0.004
_refine_ls_shift/su_mean 0.000
_refine_ls_structure_factor_coef Fsqd
_refine_ls_weighting_details 'calc w=1/[\s^2^(Fo^2^)+(0.0000P)^2^+0.0000P] where P=(Fo^2^+2Fc^2^)/3'
_refine_ls_weighting_scheme calc
_refine_ls_wR_factor_gt 0.0962
_refine_ls_wR_factor_ref 0.1045
_reflns_number_gt 2853
_reflns_number_total 3434
_reflns_threshold_expression >2sigma(I)
_cod_data_source_file ic5b00240_si_002.cif
_cod_data_source_block 3
_cod_depositor_comments 'Adding full bibliography for 4343040--4343047.cif.'
_cod_original_cell_volume 2243.4(3)
_cod_original_sg_symbol_H-M P41
_cod_database_code 4343042

loop_
_symmetry_equiv_pos_as_xyz
'x, y, z'
'-y, x, z+1/4'
'-x, -y, z+1/2'
'y, -x, z+3/4'

loop_
_atom_site_label
_atom_site_type_symbol
_atom_site_fract_x
_atom_site_fract_y
_atom_site_fract_z
_atom_site_U_iso_or_equiv
_atom_site_adp_type
_atom_site_occupancy
_atom_site_symmetry_multiplicity
_atom_site_calc_flag
_atom_site_refinement_flags
Tb1 Tb 0.48048(6) 0.55139(5) 0.15538(5) 0.01757(17) Uani 1 1 d .
Zn2 Zn 0.70281(13) 0.32461(15) 0.27372(8) 0.0214(4) Uani 1 1 d .
O6 O 0.5946(8) 0.4635(8) 0.0463(5) 0.017(2) Uani 1 1 d .
O10 O 0.4015(8) 0.4250(8) 0.2620(5) 0.018(2) Uani 1 1 d .
N12 N 0.8270(10) 0.2100(10) 0.2555(6) 0.020(3) Uani 1 1 d .
C13 C 0.8049(12) 0.1009(13) 0.2518(7) 0.023(4) Uani 1 1 d .
C14 C 0.8852(15) 0.0232(15) 0.2345(9) 0.036(4) Uani 1 1 d .
H14 H 0.835(13) -0.046(13) 0.215(8) 0.044 Uiso 1 1 d .
C15 C 0.9917(13) 0.0520(13) 0.2236(7) 0.023(3) Uani 1 1 d U
C16 C 1.0134(14) 0.1643(13) 0.2306(9) 0.034(4) Uani 1 1 d .
H16 H 1.0852 0.1889 0.2239 0.040 Uiso 1 1 calc R
C11 C 0.9299(13) 0.2410(13) 0.2475(7) 0.028(4) Uani 1 1 d .
C29 C 0.3276(13) 0.7217(12) 0.1805(7) 0.022(4) Uani 1 1 d .
C25 C 1.0799(8) -0.0286(7) 0.2110(5) 0.023(4) Uani 1 1 d G
C26 C 1.1903(9) -0.0002(6) 0.2084(5) 0.044(5) Uani 1 1 d G
H26 H 1.2112 0.0729 0.2140 0.053 Uiso 1 1 calc R
C27 C 1.2697(6) -0.0810(8) 0.1973(6) 0.037(4) Uani 1 1 d GU
H27 H 1.3436 -0.0620 0.1956 0.044 Uiso 1 1 calc R
C28 C 1.2386(8) -0.1903(7) 0.1888(6) 0.025(3) Uani 1 1 d GU
C23 C 1.1281(9) -0.2187(6) 0.1914(6) 0.048(4) Uani 1 1 d GU
H23 H 1.1073 -0.2919 0.1857 0.057 Uiso 1 1 calc R
C24 C 1.0488(7) -0.1379(9) 0.2025(6) 0.059(6) Uani 1 1 d G
H24 H 0.9749 -0.1569 0.2042 0.071 Uiso 1 1 calc R
O3 O 0.6290(8) 0.4123(9) 0.1813(5) 0.022(2) Uani 1 1 d .
O7 O 0.6152(9) 0.3810(9) 0.3709(5) 0.025(3) Uani 1 1 d .
O31 O 0.4217(8) 0.7490(8) 0.1657(6) 0.030(2) Uani 1 1 d .
O5 O 0.7194(9) 0.3332(9) 0.0677(5) 0.030(3) Uani 1 1 d .
O30 O 0.2974(9) 0.6218(9) 0.1904(5) 0.026(3) Uani 1 1 d .
O9 O 0.2902(8) 0.2852(8) 0.2224(5) 0.025(2) Uani 1 1 d .
O38 O 0.6449(9) 0.6672(9) 0.1408(6) 0.036(3) Uani 1 1 d D
H1 H 0.599(9) 0.711(9) 0.117(9) 0.053 Uiso 1 1 d D
H38 H 0.690(9) 0.704(9) 0.172(8) 0.053 Uiso 1 1 d D
C8 C 0.3530(14) 0.3605(15) 0.2045(8) 0.026(4) Uani 1 1 d U
C4 C 0.6523(12) 0.3997(12) 0.0970(7) 0.016(3) Uani 1 1 d U
C19 C 0.8618(8) 0.5291(9) 0.2946(6) 0.042(5) Uani 1 1 d G
H19 H 0.7988 0.5700 0.3055 0.051 Uiso 1 1 calc R
N18 N 0.8537(6) 0.4176(9) 0.2762(6) 0.033(3) Uani 1 1 d G
C17 C 0.9479(8) 0.3565(7) 0.2599(6) 0.033(4) Uani 1 1 d G
C22 C 1.0503(7) 0.4069(9) 0.2620(8) 0.058(6) Uani 1 1 d G
H22 H 1.1133 0.3660 0.2511 0.069 Uiso 1 1 calc R
C21 C 1.0584(7) 0.5184(10) 0.2804(9) 0.076(7) Uani 1 1 d G
H21 H 1.1269 0.5521 0.2818 0.091 Uiso 1 1 calc R
C20 C 0.9642(10) 0.5795(7) 0.2967(7) 0.051(5) Uani 1 1 d G
H20 H 0.9696 0.6541 0.3090 0.062 Uiso 1 1 calc R
C36 C 0.5096(7) 0.1547(7) 0.2927(6) 0.032(4) Uani 1 1 d G
H36 H 0.4644 0.2158 0.2992 0.038 Uiso 1 1 calc R
N37 N 0.6203(7) 0.1684(6) 0.2735(5) 0.025(3) Uani 1 1 d G
C32 C 0.6878(6) 0.0772(8) 0.2638(6) 0.032(4) Uani 1 1 d G
C C 0.6445(9) -0.0277(7) 0.2733(8) 0.051(5) Uani 1 1 d G
H H 0.6897 -0.0887 0.2668 0.061 Uiso 1 1 calc R
C34 C 0.5338(9) -0.0414(6) 0.2925(8) 0.063(5) Uani 1 1 d GU
H34 H 0.5048 -0.1116 0.2988 0.076 Uiso 1 1 calc R
C35 C 0.4663(6) 0.0498(9) 0.3022(7) 0.059(5) Uani 1 1 d GU
H35 H 0.3922 0.0407 0.3150 0.071 Uiso 1 1 calc R

loop_
_atom_site_aniso_label
_atom_site_aniso_U_11
_atom_site_aniso_U_22
_atom_site_aniso_U_33
_atom_site_aniso_U_23
_atom_site_aniso_U_13
_atom_site_aniso_U_12
Tb1 0.0200(4) 0.0210(4) 0.0118(2) -0.0002(3) 0.0001(3) 0.0019(4)
Zn2 0.0242(10) 0.0239(10) 0.0161(6) 0.0013(7) 0.0004(7) 0.0044(9)
O6 0.011(5) 0.021(5) 0.019(4) 0.004(4) -0.004(4) 0.000(5)
O10 0.021(5) 0.021(6) 0.014(4) -0.011(4) -0.001(4) 0.000(5)
N12 0.020(7) 0.026(7) 0.013(5) 0.008(5) 0.002(5) 0.006(6)
C13 0.020(8) 0.034(10) 0.015(6) 0.008(6) -0.009(6) -0.009(8)
C14 0.030(11) 0.029(10) 0.050(8) 0.001(8) -0.002(8) 0.011(9)
C15 0.031(8) 0.023(7) 0.016(5) -0.009(5) 0.007(5) 0.007(6)
C16 0.018(9) 0.030(10) 0.053(9) 0.001(8) -0.002(7) 0.009(9)
C11 0.029(10) 0.032(10) 0.021(6) 0.019(7) 0.011(6) 0.006(9)
C29 0.023(9) 0.022(9) 0.020(6) 0.003(6) 0.002(6) 0.005(8)
C25 0.029(9) 0.026(9) 0.014(5) -0.004(6) 0.000(6) -0.003(8)
C26 0.026(10) 0.018(9) 0.089(11) -0.022(9) -0.013(9) 0.010(9)
C27 0.029(8) 0.024(7) 0.058(7) -0.012(6) -0.003(6) -0.002(7)
C28 0.032(8) 0.016(7) 0.027(5) -0.004(5) 0.001(6) 0.010(7)
C23 0.040(7) 0.035(7) 0.069(6) 0.004(6) 0.006(6) 0.012(6)
C24 0.041(13) 0.016(10) 0.120(14) -0.021(10) 0.031(11) -0.001(9)
O3 0.024(6) 0.030(6) 0.013(4) 0.007(4) 0.000(4) 0.006(5)
O7 0.024(6) 0.032(7) 0.020(4) -0.001(4) 0.001(4) 0.003(6)
O31 0.027(6) 0.032(6) 0.032(5) -0.009(5) -0.003(5) 0.006(5)
O5 0.033(7) 0.031(7) 0.028(5) -0.003(5) 0.001(5) 0.000(6)
O30 0.018(6) 0.025(6) 0.035(5) 0.006(5) 0.002(4) 0.005(6)
O9 0.023(6) 0.021(6) 0.029(4) 0.000(4) -0.003(4) -0.008(6)
O38 0.027(7) 0.040(7) 0.040(7) -0.002(6) 0.005(5) -0.006(6)
C8 0.019(7) 0.036(8) 0.023(6) -0.003(6) -0.010(6) 0.010(7)
C4 0.020(7) 0.020(7) 0.007(4) 0.001(5) -0.005(5) -0.006(6)
C19 0.025(10) 0.051(13) 0.050(9) -0.007(9) -0.022(8) 0.006(10)
N18 0.014(7) 0.044(10) 0.042(6) 0.011(7) 0.009(7) 0.008(7)
C17 0.031(10) 0.028(10) 0.039(8) 0.016(8) 0.004(7) 0.005(9)
C22 0.019(10) 0.041(13) 0.113(16) 0.001(13) -0.002(11) 0.001(10)
C21 0.052(15) 0.019(11) 0.16(2) 0.009(13) 0.047(17) -0.005(11)
C20 0.042(12) 0.022(10) 0.090(13) 0.007(10) 0.000(11) 0.010(10)
C36 0.021(9) 0.015(9) 0.059(9) 0.004(8) -0.020(8) 0.006(8)
N37 0.005(6) 0.033(8) 0.037(5) 0.005(6) -0.005(6) 0.001(6)
C32 0.040(11) 0.014(8) 0.041(8) 0.001(7) -0.009(8) 0.009(9)
C 0.020(10) 0.021(10) 0.112(14) -0.017(10) -0.027(12) 0.012(9)
C34 0.057(8) 0.040(8) 0.093(8) 0.007(7) -0.003(7) 0.005(7)
C35 0.051(10) 0.028(9) 0.099(10) 0.007(8) -0.003(9) 0.017(9)

loop_
_atom_type_symbol
_atom_type_description
_atom_type_scat_dispersion_real
_atom_type_scat_dispersion_imag
_atom_type_scat_source
C C 0.0033 0.0016 'International Tables Vol C Tables 4.2.6.8 and 6.1.1.4'
H H 0.0000 0.0000 'International Tables Vol C Tables 4.2.6.8 and 6.1.1.4'
N N 0.0061 0.0033 'International Tables Vol C Tables 4.2.6.8 and 6.1.1.4'
O O 0.0106 0.0060 'International Tables Vol C Tables 4.2.6.8 and 6.1.1.4'
Tb Tb -0.1723 4.1537 'International Tables Vol C Tables 4.2.6.8 and 6.1.1.4'
Zn Zn 0.2839 1.4301 'International Tables Vol C Tables 4.2.6.8 and 6.1.1.4'

loop_
_geom_angle_atom_site_label_1
_geom_angle_atom_site_label_2
_geom_angle_atom_site_label_3
_geom_angle
_geom_angle_site_symmetry_1
_geom_angle_site_symmetry_3
O6 Tb1 O10 152.6(3) 2_655 4_564
O6 Tb1 O6 124.4(3) 2_655 .
O10 Tb1 O6 69.0(3) 4_564 .
O6 Tb1 O7 122.7(3) 2_655 4_564
O10 Tb1 O7 82.1(3) 4_564 4_564
O6 Tb1 O7 76.7(3) . 4_564
O6 Tb1 O10 69.4(3) 2_655 .
O10 Tb1 O10 131.0(3) 4_564 .
O6 Tb1 O10 113.7(3) . .
O7 Tb1 O10 54.0(3) 4_564 .
O6 Tb1 O30 89.4(3) 2_655 .
O10 Tb1 O30 81.5(3) 4_564 .
O6 Tb1 O30 146.1(3) . .
O7 Tb1 O30 83.3(4) 4_564 .
O10 Tb1 O30 73.6(3) . .
O6 Tb1 O38 73.1(3) 2_655 .
O10 Tb1 O38 90.7(3) 4_564 .
O6 Tb1 O38 74.0(3) . .
O7 Tb1 O38 150.4(3) 4_564 .
O10 Tb1 O38 138.2(3) . .
O30 Tb1 O38 124.1(3) . .
O6 Tb1 O3 78.2(3) 2_655 .
O10 Tb1 O3 121.2(3) 4_564 .
O6 Tb1 O3 52.4(3) . .
O7 Tb1 O3 80.1(3) 4_564 .
O10 Tb1 O3 75.8(3) . .
O30 Tb1 O3 149.3(3) . .
O38 Tb1 O3 79.3(4) . .
O6 Tb1 O31 78.9(3) 2_655 .
O10 Tb1 O31 75.0(3) 4_564 .
O6 Tb1 O31 129.2(3) . .
O7 Tb1 O31 132.3(3) 4_564 .
O10 Tb1 O31 116.9(3) . .
O30 Tb1 O31 52.5(3) . .
O38 Tb1 O31 71.9(3) . .
O3 Tb1 O31 147.3(3) . .
O6 Tb1 C29 84.4(3) 2_655 .
O10 Tb1 C29 75.7(3) 4_564 .
O6 Tb1 C29 143.4(3) . .
O7 Tb1 C29 108.4(4) 4_564 .
O10 Tb1 C29 96.6(4) . .
O30 Tb1 C29 27.0(4) . .
O38 Tb1 C29 97.4(4) . .
O3 Tb1 C29 162.6(3) . .
O31 Tb1 C29 25.6(4) . .
O6 Tb1 C8 96.1(3) 2_655 .
O10 Tb1 C8 106.3(3) 4_564 .
O6 Tb1 C8 97.4(4) . .
O7 Tb1 C8 27.4(3) 4_564 .
O10 Tb1 C8 26.8(3) . .
O30 Tb1 C8 74.8(4) . .
O38 Tb1 C8 157.1(4) . .
O3 Tb1 C8 78.7(4) . .
O31 Tb1 C8 126.9(4) . .
C29 Tb1 C8 101.7(5) . .
O6 Tb1 C4 102.2(3) 2_655 .
O10 Tb1 C4 94.7(3) 4_564 .
O6 Tb1 C4 25.9(3) . .
O7 Tb1 C4 76.4(4) 4_564 .
O10 Tb1 C4 94.8(3) . .
O30 Tb1 C4 159.7(4) . .
O38 Tb1 C4 75.7(4) . .
O3 Tb1 C4 26.6(3) . .
O31 Tb1 C4 145.7(4) . .
C29 Tb1 C4 168.3(4) . .
C8 Tb1 C4 87.3(4) . .
O7 Zn2 O3 95.4(3) . .
O7 Zn2 N12 137.6(4) . .
O3 Zn2 N12 127.0(4) . .
O7 Zn2 N37 93.3(4) . .
O3 Zn2 N37 105.4(4) . .
N12 Zn2 N37 75.3(4) . .
O7 Zn2 N18 105.6(4) . .
O3 Zn2 N18 96.7(4) . .
N12 Zn2 N18 74.6(5) . .
N37 Zn2 N18 149.5(4) . .
C4 O6 Tb1 148.1(9) . 4_564
C4 O6 Tb1 100.0(7) . .
Tb1 O6 Tb1 111.8(4) 4_564 .
C8 O10 Tb1 153.6(10) . 2_655
C8 O10 Tb1 96.8(8) . .
Tb1 O10 Tb1 109.5(4) 2_655 .
C11 N12 C13 117.8(14) . .
C11 N12 Zn2 120.9(11) . .
C13 N12 Zn2 121.3(10) . .
N12 C13 C14 122.5(14) . .
N12 C13 C32 112.4(13) . .
C14 C13 C32 125.1(14) . .
C15 C14 C13 121.4(16) . .
C14 C15 C16 115.2(16) . .
C14 C15 C25 122.9(15) . .
C16 C15 C25 121.8(14) . .
C15 C16 C11 121.9(15) . .
N12 C11 C16 121.1(15) . .
N12 C11 C17 114.5(13) . .
C16 C11 C17 124.4(14) . .
O31 C29 O30 123.6(15) . .
O31 C29 C28 120(4) . 1_465
O30 C29 C28 117(4) . 1_465
O31 C29 Tb1 63.4(8) . .
O30 C29 Tb1 60.3(8) . .
C28 C29 Tb1 175(3) 1_465 .
C26 C25 C24 120.0 . .
C26 C25 C15 123.0(9) . .
C24 C25 C15 117.0(9) . .
C25 C26 C27 120.0 . .
C28 C27 C26 120.0 . .
C27 C28 C23 120.0 . .
C27 C28 C29 119.0(9) . 1_645
C23 C28 C29 120.9(9) . 1_645
C28 C23 C24 120.0 . .
C23 C24 C25 120.0 . .
C4 O3 Zn2 121.7(10) . .
C4 O3 Tb1 94.8(8) . .
Zn2 O3 Tb1 143.5(4) . .
C8 O7 Zn2 120.1(10) 2_655 .
C8 O7 Tb1 96.3(9) 2_655 2_655
Zn2 O7 Tb1 143.2(5) . 2_655
C29 O31 Tb1 91.1(9) . .
C29 O30 Tb1 92.6(9) . .
O9 C8 O10 125.7(12) . .
O9 C8 O7 122.2(13) . 4_564
O10 C8 O7 112.1(15) . 4_564
O9 C8 Tb1 173.7(11) . .
O10 C8 Tb1 56.4(8) . .
O7 C8 Tb1 56.2(8) 4_564 .
O5 C4 O6 122.7(10) . .
O5 C4 O3 124.6(13) . .
O6 C4 O3 112.7(13) . .
O5 C4 Tb1 175.3(9) . .
O6 C4 Tb1 54.1(7) . .
O3 C4 Tb1 58.7(8) . .
N18 C19 C20 120.0 . .
C19 N18 C17 120.0 . .
C19 N18 Zn2 125.2(6) . .
C17 N18 Zn2 114.8(6) . .
N18 C17 C22 120.0 . .
N18 C17 C11 114.9(9) . .
C22 C17 C11 124.9(9) . .
C21 C22 C17 120.0 . .
C22 C21 C20 120.0 . .
C21 C20 C19 120.0 . .
N37 C36 C35 120.0 . .
C32 N37 C36 120.0 . .
C32 N37 Zn2 115.5(5) . .
C36 N37 Zn2 124.0(5) . .
C C32 N37 120.0 . .
C C32 C13 124.2(9) . .
N37 C32 C13 115.5(9) . .
C32 C C34 120.0 . .
C35 C34 C 120.0 . .
C34 C35 C36 120.0 . .

loop_
_geom_bond_atom_site_label_1
_geom_bond_atom_site_label_2
_geom_bond_distance
_geom_bond_site_symmetry_2
Tb1 O6 2.297(8) 2_655
Tb1 O10 2.342(8) 4_564
Tb1 O6 2.408(9) .
Tb1 O7 2.420(11) 4_564
Tb1 O10 2.427(9) .
Tb1 O30 2.448(10) .
Tb1 O38 2.459(11) .
Tb1 O3 2.510(11) .
Tb1 O31 2.516(10) .
Tb1 C29 2.814(15) .
Tb1 C8 2.893(19) .
Tb1 C4 2.928(16) .
Zn2 O7 1.942(10) .
Zn2 O3 1.975(9) .
Zn2 N12 2.077(12) .
Zn2 N37 2.151(8) .
Zn2 N18 2.160(8) .
O6 C4 1.299(17) .
O6 Tb1 2.297(8) 4_564
O10 C8 1.312(18) .
O10 Tb1 2.342(8) 2_655
N12 C11 1.315(19) .
N12 C13 1.357(19) .
C13 C14 1.39(2) .
C13 C32 1.467(16) .
C14 C15 1.36(2) .
C15 C16 1.40(2) .
C15 C25 1.468(16) .
C16 C11 1.40(2) .
C11 C17 1.436(18) .
C29 O31 1.214(17) .
C29 O30 1.280(17) .
C29 C28 1.530(17) 1_465
C25 C26 1.3900 .
C25 C24 1.3900 .
C26 C27 1.3900 .
C27 C28 1.3900 .
C28 C23 1.3900 .
C28 C29 1.530(16) 1_645
C23 C24 1.3900 .
O3 C4 1.314(13) .
O7 C8 1.342(15) 2_655
O7 Tb1 2.420(11) 2_655
O5 C4 1.233(17) .
O9 C8 1.224(19) .
C8 O7 1.342(15) 4_564
C19 N18 1.3900 .
C19 C20 1.3900 .
N18 C17 1.3900 .
C17 C22 1.3900 .
C22 C21 1.3900 .
C21 C20 1.3900 .
C36 N37 1.3900 .
C36 C35 1.3900 .
N37 C32 1.3900 .
C32 C 1.3900 .
C C34 1.3900 .
C34 C35 1.3900 .
